data_1516365
loop_
_publ_author_name
'Kohno, Yuji'
'Hiyoshi, Reiko I.'
'Yamaguchi, Yoshitaka'
'Matsumoto, Shinya'
'Koseki, Atsushi'
'Takahashi, Osamu'
'Yamasaki, Katsuyoshi'
'Ueda, Kazuyoshi'

_publ_section_title
;
 Molecular dynamics studies of the structural change in
 1,3-diamino-2,4,6-trinitrobenzene (DATB) in the crystalline state under
 high pressure.
;
_journal_issue 11
_journal_name_full 'The journal of physical chemistry. A'
_journal_page_first 2551
_journal_page_last 2560
_journal_paper_doi 10.1021/jp809240x
_journal_volume 113
_journal_year 2009
_chemical_formula_moiety 'C6 H5 N5 O6 '
_chemical_formula_sum 'C6 H5 N5 O6'
_chemical_formula_weight 243.14
_space_group_IT_number 7
_symmetry_cell_setting monoclinic
_symmetry_Int_Tables_number 7
_symmetry_space_group_name_Hall 'P -2yc'
_symmetry_space_group_name_H-M 'P 1 c 1'
_cell_angle_alpha 90
_cell_angle_beta 95.22(2)
_cell_angle_gamma 90
_cell_formula_units_Z 2
_cell_length_a 7.309(3)
_cell_length_b 5.169(4)
_cell_length_c 11.583(2)
_cell_measurement_reflns_used 25
_cell_measurement_temperature 223.2
_cell_measurement_theta_max 15.0
_cell_measurement_theta_min 14.8
_cell_volume 435.8(4)
_computing_cell_refinement 'MSC/AFC Diffractometer Control'
_computing_data_collection 'MSC/AFC Diffractometer Control'
_computing_data_reduction 'teXsan Ver. 2.0'
_computing_publication_material 'teXsan Ver. 2.0'
_computing_structure_refinement 'teXsan Ver. 2.0'
_computing_structure_solution SIR92
_diffrn_measured_fraction_theta_full 1.0000
_diffrn_measured_fraction_theta_max 1.0000
_diffrn_measurement_device_type 'Rigaku AFC7R'
_diffrn_measurement_method \w-2\q
_diffrn_radiation_type 'Mo K\a'
_diffrn_radiation_wavelength 0.7107
_diffrn_reflns_av_R_equivalents 0.028
_diffrn_reflns_limit_h_max 10
_diffrn_reflns_limit_h_min 0
_diffrn_reflns_limit_k_max 7
_diffrn_reflns_limit_k_min 0
_diffrn_reflns_limit_l_max 16
_diffrn_reflns_limit_l_min -16
_diffrn_reflns_number 1506
_diffrn_reflns_theta_full 29.98
_diffrn_reflns_theta_max 29.98
_diffrn_standards_decay_% 0.66
_diffrn_standards_interval_count 150
_diffrn_standards_number 3
_exptl_absorpt_coefficient_mu 0.167
_exptl_absorpt_correction_T_max 0.999
_exptl_absorpt_correction_T_min 0.977
_exptl_absorpt_correction_type psi-scan
_exptl_absorpt_process_details '(North, Phillips & Mathews, 1968)'
_exptl_crystal_colour yellow
_exptl_crystal_density_diffrn 1.853
_exptl_crystal_density_method 'not measured'
_exptl_crystal_description plate
_exptl_crystal_F_000 248.00
_exptl_crystal_size_max 0.220
_exptl_crystal_size_mid 0.180
_exptl_crystal_size_min 0.080
_refine_diff_density_max 0.26
_refine_diff_density_min -0.21
_refine_ls_abs_structure_details 'Flack, H. D. (1983), Acta Cryst. A39, 876-881.  90 Friedel Pairs'
_refine_ls_abs_structure_Flack -4.2(8)
_refine_ls_extinction_method none
_refine_ls_goodness_of_fit_ref 1.409
_refine_ls_hydrogen_treatment refall
_refine_ls_number_parameters 175
_refine_ls_number_reflns 1278
_refine_ls_R_factor_gt 0.0381
_refine_ls_shift/su_max 0.0008
_refine_ls_structure_factor_coef Fsqd
_refine_ls_weighting_details 'w = 1/[\s^2^(Fo^2^) + (0.05000(Max(Fo^2^,0) + 2Fc^2^)/3)^2^]'
_refine_ls_weighting_scheme calc
_refine_ls_wR_factor_ref 0.0980
_reflns_number_gt 1187
_reflns_number_total 1368
_reflns_threshold_expression F^2^>2.0\s(F^2^)
_cod_data_source_file jp809240x_si_002.cif
_cod_data_source_block uyk1206/kohno/ueda_lab/YNU
_cod_original_sg_symbol_H-M 'P c          '
_cod_original_formula_sum 'C6 H5 N5 O6 '
_cod_database_code 1516365

loop_
_symmetry_equiv_pos_as_xyz
x,y,z
x,-y,1/2+z

loop_
_atom_site_label
_atom_site_type_symbol
_atom_site_fract_x
_atom_site_fract_y
_atom_site_fract_z
_atom_site_U_iso_or_equiv
_atom_site_adp_type
_atom_site_occupancy
_atom_site_symmetry_multiplicity
_atom_site_calc_flag
O(1) O 0.2640(5) 0.6961(3) 0.3161(3) 0.0375(4) Uani 1.00 1 d
O(2) O 0.0943(5) 0.3788(4) 0.3619(3) 0.0392(4) Uani 1.00 1 d
O(3) O 0.3748(5) -0.2009(3) 0.6899(3) 0.0373(4) Uani 1.00 1 d
O(4) O 0.6439(5) -0.1153(4) 0.7666(3) 0.0527(5) Uani 1.00 1 d
O(5) O 0.9979(5) 0.6205(4) 0.5945(3) 0.0399(4) Uani 1.00 1 d
O(6) O 0.8435(5) 0.8484(3) 0.4638(3) 0.0358(4) Uani 1.00 1 d
N(1) N 0.2409(5) 0.5019(3) 0.3737(3) 0.0274(3) Uani 1.00 1 d
N(2) N 0.5140(5) -0.0634(3) 0.6947(3) 0.0274(4) Uani 1.00 1 d
N(3) N 0.8551(5) 0.6642(3) 0.5317(3) 0.0272(4) Uani 1.00 1 d
N(4) N 0.2128(5) 0.0740(4) 0.5321(3) 0.0314(4) Uani 1.00 1 d
N(5) N 0.8346(5) 0.2520(4) 0.6984(3) 0.0339(4) Uani 1.00 1 d
C(1) C 0.3877(5) 0.4191(3) 0.4581(3) 0.0229(4) Uani 1.00 1 d
C(2) C 0.3681(5) 0.2058(3) 0.5360(3) 0.0224(3) Uani 1.00 1 d
C(3) C 0.5250(5) 0.1491(3) 0.6166(3) 0.0223(3) Uani 1.00 1 d
C(4) C 0.6933(5) 0.2973(4) 0.6220(3) 0.0230(4) Uani 1.00 1 d
C(5) C 0.6975(5) 0.5010(3) 0.5382(3) 0.0229(4) Uani 1.00 1 d
C(6) C 0.5482(5) 0.5563(3) 0.4602(3) 0.0234(4) Uani 1.00 1 d
H(1) H 0.127(4) 0.120(5) 0.475(2) 0.033(6) Uiso 1.00 1 d
H(2) H 0.213(4) -0.062(7) 0.582(3) 0.048(8) Uiso 1.00 1 d
H(3) H 0.821(4) 0.126(6) 0.748(2) 0.044(8) Uiso 1.00 1 d
H(4) H 0.929(5) 0.346(6) 0.689(3) 0.059(9) Uiso 1.00 1 d
H(5) H 0.560(3) 0.697(5) 0.411(2) 0.019(5) Uiso 1.00 1 d

loop_
_atom_site_aniso_label
_atom_site_aniso_U_11
_atom_site_aniso_U_22
_atom_site_aniso_U_33
_atom_site_aniso_U_12
_atom_site_aniso_U_13
_atom_site_aniso_U_23
O(1) 0.0344(8) 0.0408(7) 0.0354(8) 0.0038(6) -0.0069(6) 0.0102(6)
O(2) 0.0184(6) 0.060(1) 0.0376(8) -0.0042(6) -0.0073(5) 0.0017(7)
O(3) 0.0334(7) 0.0366(8) 0.0413(8) -0.0136(6) -0.0001(6) 0.0100(6)
O(4) 0.049(1) 0.0540(10) 0.0495(10) -0.0217(8) -0.0246(8) 0.0292(8)
O(5) 0.0223(6) 0.0531(9) 0.0419(8) -0.0130(6) -0.0097(6) 0.0136(7)
O(6) 0.0306(7) 0.0389(7) 0.0368(7) -0.0123(6) -0.0030(6) 0.0104(6)
N(1) 0.0206(6) 0.0373(8) 0.0235(6) 0.0032(6) -0.0028(5) -0.0020(6)
N(2) 0.0315(8) 0.0274(7) 0.0228(7) -0.0068(6) 0.0001(5) 0.0006(5)
N(3) 0.0212(6) 0.0342(8) 0.0257(7) -0.0077(6) 0.0002(5) 0.0007(6)
N(4) 0.0184(7) 0.0362(8) 0.0388(9) -0.0073(6) -0.0026(6) 0.0026(7)
N(5) 0.0247(8) 0.0434(9) 0.0313(8) -0.0104(7) -0.0105(6) 0.0113(8)
C(1) 0.0197(7) 0.0283(8) 0.0201(7) 0.0009(6) -0.0007(5) -0.0013(6)
C(2) 0.0194(7) 0.0254(7) 0.0221(7) -0.0030(6) 0.0009(5) -0.0036(6)
C(3) 0.0222(7) 0.0243(7) 0.0200(7) -0.0038(5) -0.0005(5) 0.0000(5)
C(4) 0.0213(7) 0.0269(7) 0.0200(7) -0.0043(6) -0.0021(6) -0.0005(6)
C(5) 0.0194(7) 0.0270(7) 0.0218(7) -0.0052(6) -0.0002(5) -0.0004(6)
C(6) 0.0208(7) 0.0276(8) 0.0214(7) -0.0017(6) 0.0006(5) 0.0006(6)

loop_
_atom_type_symbol
_atom_type_description
_atom_type_scat_dispersion_real
_atom_type_scat_dispersion_imag
_atom_type_scat_source
C C 0.003 0.002
;International Tables for Crystallography
(1992, Vol. C, Tables 4.2.6.8 and 6.1.1.1)
;
H H 0.000 0.000
;International Tables for Crystallography
(1992, Vol. C, Table 6.1.1.2)
;
N N 0.006 0.003
;International Tables for Crystallography
(1992, Vol. C, Tables 4.2.6.8 and 6.1.1.1)
;
O O 0.011 0.006
;International Tables for Crystallography
(1992, Vol. C, Tables 4.2.6.8 and 6.1.1.1)
;

loop_
_geom_angle_atom_site_label_1
_geom_angle_atom_site_label_2
_geom_angle_atom_site_label_3
_geom_angle
_geom_angle_publ_flag
O(1) N(1) O(2) 121.3(2) yes
O(1) N(1) C(1) 118.6(2) yes
O(2) N(1) C(1) 120.1(2) yes
O(3) N(2) O(4) 118.9(2) yes
O(3) N(2) C(3) 120.4(2) yes
O(4) N(2) C(3) 120.7(2) yes
O(5) N(3) O(6) 121.4(2) yes
O(5) N(3) C(5) 120.0(2) yes
O(6) N(3) C(5) 118.6(2) yes
C(2) N(4) H(1) 115(2) no
C(2) N(4) H(2) 115(2) no
H(1) N(4) H(2) 129(3) no
C(4) N(5) H(3) 116(2) no
C(4) N(5) H(4) 113(2) no
H(3) N(5) H(4) 130(3) no
N(1) C(1) C(2) 122.6(2) yes
N(1) C(1) C(6) 116.0(2) yes
C(2) C(1) C(6) 121.3(2) yes
N(4) C(2) C(1) 120.5(2) yes
N(4) C(2) C(3) 123.2(2) yes
C(1) C(2) C(3) 116.3(2) yes
N(2) C(3) C(2) 118.6(2) yes
N(2) C(3) C(4) 118.5(2) yes
C(2) C(3) C(4) 123.0(2) yes
N(5) C(4) C(3) 123.1(2) yes
N(5) C(4) C(5) 121.4(2) yes
C(3) C(4) C(5) 115.5(2) yes
N(3) C(5) C(4) 122.3(2) yes
N(3) C(5) C(6) 115.7(2) yes
C(4) C(5) C(6) 122.0(2) yes
C(1) C(6) C(5) 121.9(2) yes
C(1) C(6) H(5) 121(1) no
C(5) C(6) H(5) 116(1) no

loop_
_geom_bond_atom_site_label_1
_geom_bond_atom_site_label_2
_geom_bond_distance
_geom_bond_publ_flag
O(1) N(1) 1.225(3) yes
O(2) N(1) 1.243(3) yes
O(3) N(2) 1.238(3) yes
O(4) N(2) 1.234(3) yes
O(5) N(3) 1.237(3) yes
O(6) N(3) 1.234(3) yes
N(1) C(1) 1.449(3) yes
N(2) C(3) 1.430(3) yes
N(3) C(5) 1.435(3) yes
N(4) C(2) 1.321(3) yes
N(4) H(1) 0.90(4) no
N(4) H(2) 0.91(4) no
N(5) C(4) 1.319(3) yes
N(5) H(3) 0.88(4) no
N(5) H(4) 0.86(4) no
C(1) C(2) 1.439(3) yes
C(1) C(6) 1.369(3) yes
C(2) C(3) 1.442(3) yes
C(3) C(4) 1.446(3) yes
C(4) C(5) 1.434(3) yes
C(5) C(6) 1.382(3) yes
C(6) H(5) 0.93(3) no

loop_
_geom_contact_atom_site_label_1
_geom_contact_atom_site_label_2
_geom_contact_distance
_geom_contact_site_symmetry_2
O(1) H(4) 2.75(5) 2_464
O(1) N(2) 3.065(3) 2_564
O(1) H(1) 3.09(3) 1_565
O(1) O(3) 3.092(3) 2_554
O(1) O(3) 3.133(3) 2_564
O(1) N(4) 3.222(3) 1_565
O(1) C(3) 3.229(3) 2_564
O(1) H(2) 3.30(4) 2_564
O(1) N(5) 3.316(3) 2_464
O(1) H(2) 3.37(4) 1_565
O(1) H(3) 3.39(4) 2_464
O(1) C(2) 3.437(3) 2_564
O(1) O(5) 3.485(3) 2_464
O(1) N(4) 3.486(3) 2_564
O(2) H(4) 2.66(4) 2_464
O(2) O(5) 3.108(3) 1_455
O(2) O(5) 3.114(3) 2_464
O(2) N(3) 3.119(3) 1_455
O(2) O(3) 3.124(3) 2_554
O(2) N(5) 3.190(3) 2_464
O(2) O(6) 3.322(3) 1_455
O(2) H(3) 3.44(4) 2_464
O(2) H(3) 3.47(4) 2_454
O(2) O(6) 3.558(3) 1_445
O(3) N(1) 2.880(3) 2_555
O(3) O(5) 3.019(3) 1_445
O(3) C(6) 3.298(3) 1_545
O(3) C(1) 3.299(3) 2_555
O(3) C(1) 3.335(3) 1_545
O(3) C(5) 3.432(3) 1_545
O(3) C(2) 3.545(3) 1_545
O(4) H(5) 2.84(3) 2_565
O(4) O(6) 2.940(3) 2_565
O(4) C(6) 3.316(3) 2_555
O(4) C(5) 3.358(3) 1_545
O(4) C(1) 3.413(3) 2_555
O(4) N(3) 3.442(3) 1_545
O(4) C(4) 3.502(3) 1_545
O(4) H(5) 3.52(3) 2_555
O(5) N(4) 2.948(3) 1_665
O(5) H(1) 3.11(3) 1_665
O(5) H(1) 3.12(3) 1_655
O(5) N(1) 3.300(3) 1_655
O(5) N(4) 3.343(3) 1_655
O(5) H(3) 3.48(3) 1_565
O(5) C(1) 3.537(3) 1_655
O(5) C(2) 3.565(3) 1_655
O(6) H(2) 2.95(4) 1_665
O(6) N(4) 2.980(3) 1_665
O(6) N(5) 3.112(3) 2_564
O(6) C(4) 3.211(3) 1_565
O(6) C(3) 3.423(3) 1_565
O(6) N(5) 3.432(3) 1_565
O(6) H(4) 3.45(4) 2_564
N(1) H(4) 3.09(5) 2_464
N(1) H(2) 3.32(4) 1_565
N(1) N(4) 3.496(3) 1_565
N(1) H(1) 3.53(3) 1_565
N(1) N(3) 3.597(3) 1_455
N(2) H(5) 3.14(3) 2_565
N(2) C(5) 3.255(3) 1_545
N(2) C(6) 3.381(3) 1_545
N(2) H(5) 3.55(3) 1_545
N(2) N(3) 3.552(3) 1_545
N(3) H(2) 2.99(4) 1_665
N(3) H(1) 3.19(3) 1_665
N(3) N(4) 3.364(3) 1_665
N(3) H(3) 3.44(3) 2_564
N(3) H(3) 3.49(3) 1_565
N(3) H(1) 3.54(3) 1_655
N(4) H(4) 3.20(4) 1_455
N(4) H(5) 3.58(3) 1_545
N(5) H(5) 3.33(3) 2_565
N(5) H(1) 3.57(3) 1_655
N(5) H(2) 3.58(4) 1_655
C(1) H(2) 3.35(4) 1_565
C(2) H(5) 3.37(3) 1_545
C(3) H(5) 3.36(3) 1_545
C(3) H(5) 3.49(3) 2_565
C(3) C(6) 3.572(3) 1_545
C(4) H(5) 3.58(3) 2_565
C(6) H(2) 3.54(4) 1_565
H(1) H(4) 3.20(5) 1_455
H(1) H(3) 3.53(5) 2_454
H(2) H(4) 3.28(6) 1_455
H(2) H(5) 3.58(4) 1_545
H(3) H(5) 2.95(4) 2_565

loop_
_geom_hbond_atom_site_label_D
_geom_hbond_atom_site_label_H
_geom_hbond_atom_site_label_A
_geom_hbond_site_symmetry_A
_geom_hbond_distance_DH
_geom_hbond_distance_HA
_geom_hbond_distance_DA
_geom_hbond_angle_DHA
_geom_hbond_publ_flag
N(4) H(1) O(2) . 0.90(2) 1.88(2) 2.609(4) 137(2) no
N(4) H(2) O(3) . 0.91(3) 1.79(3) 2.524(4) 135(2) no
N(4) H(1) N(1) . 0.90(2) 2.48(2) 2.893(4) 108(2) no
N(4) H(2) N(2) . 0.91(3) 2.46(3) 2.854(4) 106(2) no
N(5) H(3) O(4) . 0.89(2) 1.82(2) 2.524(4) 134(2) no
N(5) H(4) O(5) . 0.86(3) 1.89(3) 2.601(4) 139(3) no
N(5) H(3) N(2) . 0.89(2) 2.47(2) 2.852(4) 106(2) no
N(5) H(4) N(3) . 0.86(3) 2.48(3) 2.889(4) 110(2) no
N(4) H(2) O(1) 2_565 0.91(3) 3.30(3) 3.486(4) 94(2) no
N(4) H(1) O(1) 1_545 0.90(2) 3.09(2) 3.222(4) 90(1) no
N(4) H(2) N(1) 1_545 0.91(3) 3.32(3) 3.496(4) 93(2) no
N(4) H(1) O(5) 1_455 0.90(2) 3.12(2) 3.343(4) 96(1) no
N(4) H(2) O(5) 1_445 0.91(3) 2.29(3) 2.948(4) 129(2) no
N(4) H(1) O(6) 1_445 0.90(2) 2.50(2) 2.980(4) 114(2) no
N(4) H(1) N(3) 1_445 0.90(2) 3.19(2) 3.364(4) 93(1) no
N(5) H(3) O(6) 2_565 0.89(2) 2.49(2) 3.112(5) 127(2) no
N(5) H(4) O(1) 2_665 0.86(3) 2.75(3) 3.316(4) 124(2) no
N(5) H(4) O(2) 2_665 0.86(3) 2.66(3) 3.190(4) 121(2) no

loop_
_geom_torsion_atom_site_label_1
_geom_torsion_atom_site_label_2
_geom_torsion_atom_site_label_3
_geom_torsion_atom_site_label_4
_geom_torsion
_geom_torsion_publ_flag
O(1) N(1) C(1) C(2) 175.0(2) yes
O(1) N(1) C(1) C(6) -4.9(3) yes
O(2) N(1) C(1) C(2) -4.1(3) yes
O(2) N(1) C(1) C(6) 176.0(2) yes
O(3) N(2) C(3) C(2) 2.6(3) yes
O(3) N(2) C(3) C(4) -177.3(2) yes
O(4) N(2) C(3) C(2) -178.5(2) yes
O(4) N(2) C(3) C(4) 1.5(3) yes
O(5) N(3) C(5) C(4) 4.9(3) yes
O(5) N(3) C(5) C(6) -176.5(2) yes
O(6) N(3) C(5) C(4) -174.2(2) yes
O(6) N(3) C(5) C(6) 4.4(3) yes
N(1) C(1) C(2) N(4) 0.8(3) yes
N(1) C(1) C(2) C(3) -178.9(2) yes
N(1) C(1) C(6) C(5) 178.5(2) yes
N(2) C(3) C(2) N(4) 1.3(3) yes
N(2) C(3) C(2) C(1) -179.0(2) yes
N(2) C(3) C(4) N(5) -2.7(3) yes
N(2) C(3) C(4) C(5) 177.6(2) yes
N(3) C(5) C(4) N(5) 0.8(3) yes
N(3) C(5) C(4) C(3) -179.5(2) yes
N(3) C(5) C(6) C(1) -178.8(2) yes
N(4) C(2) C(1) C(6) -179.3(2) yes
N(4) C(2) C(3) C(4) -178.8(2) yes
N(5) C(4) C(3) C(2) 177.4(2) yes
N(5) C(4) C(5) C(6) -177.8(2) yes
C(1) C(2) C(3) C(4) 0.9(3) yes
C(1) C(6) C(5) C(4) -0.2(3) yes
C(2) C(1) C(6) C(5) -1.4(3) yes
C(2) C(3) C(4) C(5) -2.3(3) yes
C(3) C(2) C(1) C(6) 1.0(3) yes
C(3) C(4) C(5) C(6) 1.9(3) yes
C(3) C(4) C(5) C(6) 1.9(3) yes
